data_4086845
loop_
_publ_author_name
'Meucci, Elizabeth A.'
'Camasso, Nicole M.'
'Sanford, Melanie S.'

_publ_section_title
;
 An Organometalllic NiIV Complex That Participates in Competing
 Transmetalation and C(sp2)--O Bond-Forming Reductive Elimination
 Reactions
;
_journal_issue 2
_journal_name_full Organometallics
_journal_page_first 247
_journal_paper_doi 10.1021/acs.organomet.6b00810
_journal_volume 36
_journal_year 2017
_chemical_formula_moiety 'C23 H18 B F3 N6 Ni O2'
_chemical_formula_sum 'C23 H18 B F3 N6 Ni O2'
_chemical_formula_weight 536.95
_space_group_crystal_system orthorhombic
_space_group_IT_number 61
_space_group_name_Hall '-P 2ac 2ab'
_space_group_name_H-M_alt 'P b c a'
_symmetry_space_group_name_Hall '-P 2ac 2ab'
_symmetry_space_group_name_H-M 'P b c a'
_atom_sites_solution_hydrogens geom
_audit_creation_method SHELXL-2014/6
_cell_angle_alpha 90
_cell_angle_beta 90
_cell_angle_gamma 90
_cell_formula_units_Z 8
_cell_length_a 13.3411(2)
_cell_length_b 17.9771(3)
_cell_length_c 19.2094(3)
_cell_measurement_reflns_used 21545
_cell_measurement_temperature 85(2)
_cell_measurement_theta_max 68.7740
_cell_measurement_theta_min 4.6940
_cell_volume 4607.07(13)
_computing_cell_refinement 'CrysAlisPro 1.171.38.41 (Rigaku OD, 2015)'
_computing_data_collection 'CrystalClear-SM Expert 2.0 r16 (Rigaku, 2014)'
_computing_data_reduction 'CrysAlisPro 1.171.38.41 (Rigaku OD, 2015)'
_computing_molecular_graphics 'Bruker SHELXTL'
_computing_publication_material 'Bruker SHELXTL'
_computing_structure_refinement 'SHELXL-2014/6 (Sheldrick, 2014)'
_computing_structure_solution 'SHELXT (Sheldrick, 2014)'
_diffrn_ambient_temperature 85(2)
_diffrn_measured_fraction_theta_full 1.000
_diffrn_measured_fraction_theta_max 0.996
_diffrn_measurement_device_type 'Rigaku Saturn 944+ CCD'
_diffrn_measurement_method '\w scans'
_diffrn_radiation_type CuK\a
_diffrn_radiation_wavelength 1.54184
_diffrn_reflns_av_R_equivalents 0.1105
_diffrn_reflns_av_unetI/netI 0.0337
_diffrn_reflns_Laue_measured_fraction_full 1.000
_diffrn_reflns_Laue_measured_fraction_max 0.996
_diffrn_reflns_limit_h_max 16
_diffrn_reflns_limit_h_min -16
_diffrn_reflns_limit_k_max 20
_diffrn_reflns_limit_k_min -21
_diffrn_reflns_limit_l_max 23
_diffrn_reflns_limit_l_min -23
_diffrn_reflns_number 66989
_diffrn_reflns_point_group_measured_fraction_full 1.000
_diffrn_reflns_point_group_measured_fraction_max 0.996
_diffrn_reflns_theta_full 67.684
_diffrn_reflns_theta_max 69.444
_diffrn_reflns_theta_min 4.604
_diffrn_source 'micro-focus rotating anode'
_exptl_absorpt_coefficient_mu 1.740
_exptl_absorpt_correction_T_max 1.00000
_exptl_absorpt_correction_T_min 0.69453
_exptl_absorpt_correction_type multi-scan
_exptl_absorpt_process_details
; 
CrysAlisPro 1.171.38.41 (Rigaku Oxford Diffraction, 2015) 
Empirical absorption correction using spherical harmonics, 
 implemented in SCALE3 ABSPACK scaling algorithm. 
;
_exptl_crystal_colour yellow
_exptl_crystal_density_diffrn 1.548
_exptl_crystal_description needle
_exptl_crystal_F_000 2192
_exptl_crystal_size_max 0.16
_exptl_crystal_size_mid 0.04
_exptl_crystal_size_min 0.01
_refine_diff_density_max 2.162
_refine_diff_density_min -1.068
_refine_diff_density_rms 0.119
_refine_ls_extinction_method none
_refine_ls_goodness_of_fit_ref 1.104
_refine_ls_hydrogen_treatment constr
_refine_ls_matrix_type full
_refine_ls_number_parameters 388
_refine_ls_number_reflns 4297
_refine_ls_number_restraints 111
_refine_ls_restrained_S_all 1.172
_refine_ls_R_factor_all 0.0948
_refine_ls_R_factor_gt 0.0885
_refine_ls_shift/su_max 0.001
_refine_ls_shift/su_mean 0.000
_refine_ls_structure_factor_coef Fsqd
_refine_ls_weighting_details 'w=1/[\s^2^(Fo^2^)+(0.1672P)^2^+9.6531P] where P=(Fo^2^+2Fc^2^)/3'
_refine_ls_weighting_scheme calc
_refine_ls_wR_factor_gt 0.2591
_refine_ls_wR_factor_ref 0.2707
_reflns_Friedel_coverage 0.000
_reflns_number_gt 3815
_reflns_number_total 4297
_reflns_threshold_expression 'I > 2\s(I)'
_cod_data_source_file om6b00810_si_001.cif
_cod_data_source_block em211
_cod_depositor_comments 'Adding full bibliography for 4086845.cif.'
_cod_database_code 4086845
_shelx_space_group_comment
; 
The symmetry employed for this shelxl refinement is uniquely defined 
by the following loop, which should always be used as a source of 
symmetry information in preference to the above space-group names. 
They are only intended as comments. 
;
_shelxl_version_number 2014/6

loop_
_space_group_symop_operation_xyz
'x, y, z'
'-x+1/2, -y, z+1/2'
'-x, y+1/2, -z+1/2'
'x+1/2, -y+1/2, -z'
'-x, -y, -z'
'x-1/2, y, -z-1/2'
'x, -y-1/2, z-1/2'
'-x-1/2, y-1/2, z'

loop_
_atom_site_label
_atom_site_type_symbol
_atom_site_fract_x
_atom_site_fract_y
_atom_site_fract_z
_atom_site_U_iso_or_equiv
_atom_site_adp_type
_atom_site_occupancy
_atom_site_site_symmetry_order
_atom_site_calc_flag
_atom_site_refinement_flags_posn
_atom_site_refinement_flags_adp
_atom_site_refinement_flags_occupancy
_atom_site_disorder_assembly
_atom_site_disorder_group
Ni1 Ni 0.69651(5) 0.66553(4) 0.54917(4) 0.0330(3) Uani 1 1 d D . . . .
N1 N 0.7312(2) 0.72000(18) 0.46856(18) 0.0322(7) Uani 1 1 d . . . . .
N2 N 0.7218(3) 0.6864(2) 0.40543(19) 0.0357(8) Uani 1 1 d . . . . .
N3 N 0.7586(3) 0.5570(2) 0.4439(2) 0.0386(8) Uani 1 1 d . . . . .
N4 N 0.7691(3) 0.5739(2) 0.5122(2) 0.0401(8) Uani 1 1 d . . . . .
N5 N 0.5835(3) 0.5994(2) 0.4337(2) 0.0397(8) Uani 1 1 d . . . . .
N6 N 0.5729(3) 0.62288(19) 0.5009(2) 0.0388(8) Uani 1 1 d . . . . .
C1 C 0.7648(3) 0.7887(2) 0.4573(2) 0.0337(9) Uani 1 1 d . . . . .
H1 H 0.7777 0.8237 0.4919 0.040 Uiso 1 1 calc R U . . .
C2 C 0.7775(3) 0.8006(2) 0.3866(2) 0.0359(9) Uani 1 1 d . . . . .
H2 H 0.8002 0.8436 0.3648 0.043 Uiso 1 1 calc R U . . .
C3 C 0.7494(3) 0.7350(2) 0.3557(2) 0.0383(9) Uani 1 1 d . . . . .
H3 H 0.7494 0.7257 0.3081 0.046 Uiso 1 1 calc R U . . .
C4 C 0.8068(4) 0.4921(3) 0.4309(3) 0.0507(13) Uani 1 1 d . . . . .
H4 H 0.8101 0.4683 0.3880 0.061 Uiso 1 1 calc R U . . .
C5 C 0.8495(3) 0.4672(3) 0.4911(3) 0.0548(13) Uani 1 1 d . . . . .
H5 H 0.8876 0.4244 0.4973 0.066 Uiso 1 1 calc R U . . .
C6 C 0.8239(4) 0.5195(3) 0.5410(3) 0.0457(11) Uani 1 1 d . . . . .
H6 H 0.8421 0.5173 0.5876 0.055 Uiso 1 1 calc R U . . .
C7 C 0.4968(4) 0.5688(2) 0.4120(3) 0.0492(12) Uani 1 1 d . . . . .
H7 H 0.4847 0.5491 0.3681 0.059 Uiso 1 1 calc R U . . .
C8 C 0.4295(4) 0.5718(3) 0.4657(4) 0.0564(14) Uani 1 1 d . . . . .
H8 H 0.3638 0.5545 0.4656 0.068 Uiso 1 1 calc R U . . .
C9 C 0.4791(3) 0.6056(2) 0.5195(3) 0.0479(12) Uani 1 1 d . . . . .
H9 H 0.4514 0.6153 0.5630 0.057 Uiso 1 1 calc R U . . .
C10 C 0.6296(3) 0.7543(2) 0.5858(2) 0.0361(9) Uani 1 1 d . . . . .
C11 C 0.5335(3) 0.7771(2) 0.5676(3) 0.0417(10) Uani 1 1 d . . . . .
H11 H 0.4966 0.7514 0.5344 0.050 Uiso 1 1 calc R U . . .
C12 C 0.4944(4) 0.8395(2) 0.6005(3) 0.0474(11) Uani 1 1 d . . . . .
H12 H 0.4301 0.8555 0.5895 0.057 Uiso 1 1 calc R U . . .
C13 C 0.5501(4) 0.8783(3) 0.6498(3) 0.0481(11) Uani 1 1 d . . . . .
H13 H 0.5219 0.9188 0.6726 0.058 Uiso 1 1 calc R U . . .
C14 C 0.6477(4) 0.8568(3) 0.6651(2) 0.0447(10) Uani 1 1 d . . . . .
H14 H 0.6858 0.8840 0.6967 0.054 Uiso 1 1 calc R U . . .
C15 C 0.6885(3) 0.7937(2) 0.6325(2) 0.0372(10) Uani 1 1 d . . . . .
C16 C 0.7915(3) 0.7663(2) 0.6394(2) 0.0368(9) Uani 1 1 d . . . . .
C17 C 0.8674(4) 0.7964(3) 0.6812(2) 0.0444(10) Uani 1 1 d . . . . .
H17 H 0.8537 0.8363 0.7105 0.053 Uiso 1 1 calc R U . . .
C18 C 0.9632(4) 0.7664(3) 0.6788(2) 0.0496(12) Uani 1 1 d . . . . .
H18 H 1.0127 0.7844 0.7084 0.060 Uiso 1 1 calc R U . . .
C19 C 0.9851(4) 0.7100(3) 0.6328(3) 0.0506(12) Uani 1 1 d . . . . .
H19 H 1.0505 0.6924 0.6295 0.061 Uiso 1 1 calc R U . . .
C20 C 0.9106(3) 0.6790(3) 0.5911(3) 0.0435(10) Uani 1 1 d . . . . .
H20 H 0.9252 0.6405 0.5603 0.052 Uiso 1 1 calc R U . . .
C21 C 0.8148(3) 0.7071(3) 0.5966(2) 0.0373(9) Uani 1 1 d . . . . .
B1 B 0.6866(4) 0.6044(3) 0.3998(3) 0.0404(11) Uani 1 1 d . . . . .
H1A H 0.6849 0.5875 0.3513 0.048 Uiso 1 1 calc R U . . .
O1 O 0.6795(6) 0.6126(3) 0.6319(3) 0.0468(15) Uani 0.7 1 d D U P A 1
C22 C 0.6219(8) 0.6117(5) 0.6812(5) 0.100(3) Uani 0.7 1 d D U P A 1
O2 O 0.5336(8) 0.6389(6) 0.6770(6) 0.155(5) Uani 0.7 1 d D U P A 1
C23 C 0.6371(8) 0.5559(4) 0.7349(3) 0.091(3) Uani 0.7 1 d D U P A 1
F1 F 0.6612(6) 0.4892(3) 0.7115(3) 0.0808(17) Uani 0.7 1 d D U P A 1
F2 F 0.5740(8) 0.5456(4) 0.7849(4) 0.151(4) Uani 0.7 1 d D U P A 1
F3 F 0.7182(9) 0.5792(5) 0.7695(4) 0.179(4) Uani 0.7 1 d D U P A 1
O1A O 0.6363(9) 0.6164(9) 0.6259(5) 0.042(4) Uani 0.3 1 d D U P A 2
C22A C 0.6643(11) 0.6031(9) 0.6856(7) 0.100(6) Uani 0.3 1 d D U P A 2
O2A O 0.692(3) 0.6613(15) 0.7226(10) 0.226(17) Uani 0.3 1 d D U P A 2
C23A C 0.5946(10) 0.5581(6) 0.7283(6) 0.057(3) Uani 0.3 1 d D U P A 2
F1A F 0.5008(6) 0.5636(5) 0.7104(4) 0.052(2) Uani 0.3 1 d D U P A 2
F2A F 0.6131(9) 0.4902(5) 0.7447(7) 0.066(3) Uani 0.3 1 d D U P A 2
F3A F 0.6061(11) 0.5921(7) 0.7901(5) 0.086(4) Uani 0.3 1 d D U P A 2

loop_
_atom_site_aniso_label
_atom_site_aniso_U_11
_atom_site_aniso_U_22
_atom_site_aniso_U_33
_atom_site_aniso_U_23
_atom_site_aniso_U_13
_atom_site_aniso_U_12
Ni1 0.0349(5) 0.0247(5) 0.0393(5) 0.0042(3) 0.0031(3) 0.0015(2)
N1 0.0314(16) 0.0259(17) 0.0392(17) 0.0018(14) 0.0011(14) -0.0016(13)
N2 0.0387(17) 0.0276(17) 0.0408(19) 0.0011(14) 0.0050(14) -0.0026(14)
N3 0.0398(19) 0.0243(18) 0.052(2) -0.0034(14) 0.0092(15) -0.0028(14)
N4 0.0376(18) 0.0292(18) 0.054(2) 0.0016(15) 0.0016(16) 0.0035(14)
N5 0.0413(19) 0.0276(18) 0.050(2) 0.0012(15) -0.0015(16) -0.0043(15)
N6 0.0374(18) 0.0256(17) 0.054(2) 0.0042(15) 0.0073(16) 0.0007(14)
C1 0.032(2) 0.026(2) 0.042(2) 0.0021(16) -0.0002(16) -0.0015(16)
C2 0.0346(19) 0.028(2) 0.045(2) 0.0074(17) 0.0036(17) -0.0007(16)
C3 0.040(2) 0.037(2) 0.039(2) 0.0025(17) 0.0036(17) -0.0002(17)
C4 0.044(3) 0.028(2) 0.080(4) -0.006(2) 0.020(2) -0.0032(17)
C5 0.037(2) 0.028(2) 0.100(4) 0.003(2) 0.005(2) 0.0054(18)
C6 0.040(2) 0.027(2) 0.070(3) 0.008(2) -0.005(2) 0.0054(18)
C7 0.046(3) 0.026(2) 0.075(3) 0.004(2) -0.013(2) -0.0056(18)
C8 0.034(2) 0.026(2) 0.110(4) 0.010(3) -0.003(3) -0.0011(18)
C9 0.035(2) 0.027(2) 0.081(3) 0.007(2) 0.014(2) 0.0009(17)
C10 0.040(2) 0.027(2) 0.041(2) 0.0059(16) 0.0073(17) 0.0003(16)
C11 0.037(2) 0.029(2) 0.058(3) 0.0059(19) 0.007(2) -0.0008(17)
C12 0.045(2) 0.031(2) 0.067(3) 0.004(2) 0.012(2) 0.0014(18)
C13 0.058(3) 0.029(2) 0.057(3) -0.001(2) 0.017(2) 0.0072(19)
C14 0.059(3) 0.034(2) 0.041(2) 0.0020(18) 0.009(2) 0.002(2)
C15 0.044(2) 0.031(2) 0.036(2) 0.0060(17) 0.0051(17) -0.0014(16)
C16 0.042(2) 0.033(2) 0.035(2) 0.0057(17) 0.0020(16) -0.0039(17)
C17 0.055(3) 0.042(2) 0.036(2) 0.0023(18) -0.0018(19) -0.003(2)
C18 0.050(3) 0.054(3) 0.044(2) 0.007(2) -0.013(2) -0.004(2)
C19 0.045(3) 0.051(3) 0.056(3) 0.004(2) -0.013(2) 0.004(2)
C20 0.040(2) 0.040(2) 0.051(3) 0.0005(19) -0.0038(19) 0.0044(19)
C21 0.040(2) 0.036(2) 0.036(2) 0.0056(17) -0.0011(16) -0.0003(17)
B1 0.046(3) 0.031(3) 0.043(3) -0.004(2) 0.004(2) -0.0061(19)
O1 0.082(5) 0.028(3) 0.031(2) 0.0022(18) 0.004(3) -0.003(3)
C22 0.155(7) 0.057(5) 0.089(5) 0.021(4) 0.075(5) 0.030(5)
O2 0.178(7) 0.126(8) 0.162(8) 0.081(7) 0.110(6) 0.063(6)
C23 0.206(8) 0.031(3) 0.035(3) -0.003(3) 0.003(4) -0.048(4)
F1 0.132(5) 0.048(3) 0.062(3) 0.018(2) -0.033(3) -0.017(3)
F2 0.275(9) 0.075(4) 0.103(5) 0.040(4) 0.073(6) -0.028(5)
F3 0.315(9) 0.155(7) 0.067(4) 0.040(4) -0.055(5) -0.154(7)
O1A 0.030(6) 0.036(6) 0.061(7) -0.002(4) -0.010(5) -0.006(6)
C22A 0.085(9) 0.138(13) 0.077(7) 0.034(6) -0.039(6) -0.050(9)
O2A 0.40(4) 0.191(18) 0.090(11) 0.014(10) -0.045(14) -0.19(2)
C23A 0.075(6) 0.041(6) 0.055(7) -0.002(5) -0.004(5) 0.006(5)
F1A 0.070(5) 0.050(5) 0.035(4) 0.009(4) 0.013(3) -0.001(4)
F2A 0.070(6) 0.043(5) 0.083(7) 0.010(4) 0.021(5) 0.001(4)
F3A 0.128(10) 0.075(7) 0.055(5) -0.018(5) -0.034(6) 0.040(7)

loop_
_atom_type_symbol
_atom_type_description
_atom_type_scat_dispersion_real
_atom_type_scat_dispersion_imag
_atom_type_scat_source
C C 0.0181 0.0091 'International Tables Vol C Tables 4.2.6.8 and 6.1.1.4'
H H 0.0000 0.0000 'International Tables Vol C Tables 4.2.6.8 and 6.1.1.4'
B B 0.0090 0.0039 'International Tables Vol C Tables 4.2.6.8 and 6.1.1.4'
N N 0.0311 0.0180 'International Tables Vol C Tables 4.2.6.8 and 6.1.1.4'
O O 0.0492 0.0322 'International Tables Vol C Tables 4.2.6.8 and 6.1.1.4'
F F 0.0727 0.0534 'International Tables Vol C Tables 4.2.6.8 and 6.1.1.4'
Ni Ni -3.0029 0.5091 'International Tables Vol C Tables 4.2.6.8 and 6.1.1.4'

loop_
_geom_angle_atom_site_label_1
_geom_angle_atom_site_label_2
_geom_angle_atom_site_label_3
_geom_angle
O1 Ni1 N1 172.7(3)
N1 Ni1 O1A 169.1(4)
O1 Ni1 C10 93.1(2)
N1 Ni1 C10 89.10(15)
O1A Ni1 C10 84.7(5)
O1 Ni1 C21 84.1(3)
N1 Ni1 C21 89.23(16)
O1A Ni1 C21 99.0(4)
C10 Ni1 C21 83.69(18)
O1 Ni1 N4 86.7(2)
N1 Ni1 N4 90.97(15)
O1A Ni1 N4 95.5(5)
C10 Ni1 N4 178.67(17)
C21 Ni1 N4 94.98(17)
O1 Ni1 N6 95.6(3)
N1 Ni1 N6 91.15(15)
O1A Ni1 N6 80.6(4)
C10 Ni1 N6 95.81(16)
C21 Ni1 N6 179.37(17)
N4 Ni1 N6 85.52(15)
C1 N1 N2 107.4(3)
C1 N1 Ni1 134.1(3)
N2 N1 Ni1 118.5(3)
C3 N2 N1 108.6(3)
C3 N2 B1 130.6(4)
N1 N2 B1 120.8(3)
N4 N3 C4 108.8(4)
N4 N3 B1 118.4(4)
C4 N3 B1 132.2(4)
C6 N4 N3 107.0(4)
C6 N4 Ni1 134.8(4)
N3 N4 Ni1 118.0(3)
C7 N5 N6 109.3(4)
C7 N5 B1 131.8(4)
N6 N5 B1 118.6(4)
C9 N6 N5 106.1(4)
C9 N6 Ni1 136.1(4)
N5 N6 Ni1 117.5(3)
N1 C1 C2 110.0(4)
N1 C1 H1 125.0
C2 C1 H1 125.0
C3 C2 C1 105.0(4)
C3 C2 H2 127.5
C1 C2 H2 127.5
N2 C3 C2 109.0(4)
N2 C3 H3 125.5
C2 C3 H3 125.5
N3 C4 C5 108.9(5)
N3 C4 H4 125.5
C5 C4 H4 125.5
C4 C5 C6 105.1(4)
C4 C5 H5 127.4
C6 C5 H5 127.4
N4 C6 C5 110.2(5)
N4 C6 H6 124.9
C5 C6 H6 124.9
N5 C7 C8 108.3(5)
N5 C7 H7 125.8
C8 C7 H7 125.8
C7 C8 C9 105.6(4)
C7 C8 H8 127.2
C9 C8 H8 127.2
N6 C9 C8 110.7(5)
N6 C9 H9 124.7
C8 C9 H9 124.7
C15 C10 C11 122.3(4)
C15 C10 Ni1 112.9(3)
C11 C10 Ni1 124.8(3)
C12 C11 C10 118.1(5)
C12 C11 H11 121.0
C10 C11 H11 121.0
C11 C12 C13 120.9(5)
C11 C12 H12 119.5
C13 C12 H12 119.5
C14 C13 C12 120.3(4)
C14 C13 H13 119.8
C12 C13 H13 119.8
C13 C14 C15 119.6(5)
C13 C14 H14 120.2
C15 C14 H14 120.2
C10 C15 C14 118.7(4)
C10 C15 C16 114.7(4)
C14 C15 C16 126.5(4)
C21 C16 C17 118.4(4)
C21 C16 C15 114.6(4)
C17 C16 C15 126.9(4)
C18 C17 C16 119.8(5)
C18 C17 H17 120.1
C16 C17 H17 120.1
C19 C18 C17 120.2(4)
C19 C18 H18 119.9
C17 C18 H18 119.9
C18 C19 C20 120.9(5)
C18 C19 H19 119.6
C20 C19 H19 119.6
C21 C20 C19 118.1(5)
C21 C20 H20 121.0
C19 C20 H20 121.0
C20 C21 C16 122.5(4)
C20 C21 Ni1 124.7(4)
C16 C21 Ni1 112.8(3)
N5 B1 N3 107.2(4)
N5 B1 N2 107.4(4)
N3 B1 N2 107.4(4)
N5 B1 H1A 111.5
N3 B1 H1A 111.5
N2 B1 H1A 111.5
C22 O1 Ni1 138.2(7)
O1 C22 O2 121.7(10)
O1 C22 C23 118.3(8)
O2 C22 C23 115.9(8)
F2 C23 F1 106.3(6)
F2 C23 F3 101.7(7)
F1 C23 F3 104.8(9)
F2 C23 C22 122.5(9)
F1 C23 C22 114.8(6)
F3 C23 C22 104.5(7)
C22A O1A Ni1 133.4(9)
O1A C22A O2A 115.7(13)
O1A C22A C23A 115.6(10)
O2A C22A C23A 108.3(10)
F2A C23A F1A 108.8(9)
F2A C23A F3A 101.2(9)
F1A C23A F3A 108.0(11)
F2A C23A C22A 122.3(12)
F1A C23A C22A 114.6(9)
F3A C23A C22A 99.7(8)

loop_
_geom_bond_atom_site_label_1
_geom_bond_atom_site_label_2
_geom_bond_distance
Ni1 O1 1.866(5)
Ni1 N1 1.890(3)
Ni1 O1A 1.896(10)
Ni1 C10 1.960(4)
Ni1 C21 1.970(4)
Ni1 N4 2.039(4)
Ni1 N6 2.042(4)
N1 C1 1.332(5)
N1 N2 1.361(5)
N2 C3 1.346(6)
N2 B1 1.551(6)
N3 N4 1.354(5)
N3 C4 1.356(6)
N3 B1 1.538(7)
N4 C6 1.339(6)
N5 C7 1.347(6)
N5 N6 1.365(5)
N5 B1 1.525(6)
N6 C9 1.338(6)
C1 C2 1.386(6)
C1 H1 0.9300
C2 C3 1.372(6)
C2 H2 0.9300
C3 H3 0.9300
C4 C5 1.364(9)
C4 H4 0.9300
C5 C6 1.385(8)
C5 H5 0.9300
C6 H6 0.9300
C7 C8 1.368(8)
C7 H7 0.9300
C8 C9 1.369(8)
C8 H8 0.9300
C9 H9 0.9300
C10 C15 1.387(6)
C10 C11 1.390(6)
C11 C12 1.388(7)
C11 H11 0.9300
C12 C13 1.391(8)
C12 H12 0.9300
C13 C14 1.390(7)
C13 H13 0.9300
C14 C15 1.406(6)
C14 H14 0.9300
C15 C16 1.465(6)
C16 C21 1.381(6)
C16 C17 1.402(6)
C17 C18 1.388(7)
C17 H17 0.9300
C18 C19 1.377(8)
C18 H18 0.9300
C19 C20 1.393(7)
C19 H19 0.9300
C20 C21 1.379(6)
C20 H20 0.9300
B1 H1A 0.9800
O1 C22 1.220(9)
C22 O2 1.278(11)
C22 C23 1.451(11)
C23 F2 1.291(9)
C23 F1 1.321(9)
C23 F3 1.337(10)
O1A C22A 1.231(11)
C22A O2A 1.318(12)
C22A C23A 1.481(13)
C23A F2A 1.285(11)
C23A F1A 1.302(12)
C23A F3A 1.344(12)

loop_
_geom_torsion_atom_site_label_1
_geom_torsion_atom_site_label_2
_geom_torsion_atom_site_label_3
_geom_torsion_atom_site_label_4
_geom_torsion
O1A Ni1 N1 C1 97(3)
C10 Ni1 N1 C1 42.0(4)
C21 Ni1 N1 C1 -41.7(4)
N4 Ni1 N1 C1 -136.6(4)
N6 Ni1 N1 C1 137.8(4)
O1A Ni1 N1 N2 -82(3)
C10 Ni1 N1 N2 -137.5(3)
C21 Ni1 N1 N2 138.8(3)
N4 Ni1 N1 N2 43.9(3)
N6 Ni1 N1 N2 -41.7(3)
C1 N1 N2 C3 -0.2(4)
Ni1 N1 N2 C3 179.4(3)
C1 N1 N2 B1 178.4(4)
Ni1 N1 N2 B1 -2.0(5)
C4 N3 N4 C6 0.2(5)
B1 N3 N4 C6 171.8(4)
C4 N3 N4 Ni1 -176.0(3)
B1 N3 N4 Ni1 -4.4(5)
C7 N5 N6 C9 0.4(5)
B1 N5 N6 C9 -174.0(4)
C7 N5 N6 Ni1 176.1(3)
B1 N5 N6 Ni1 1.7(5)
N2 N1 C1 C2 0.0(5)
Ni1 N1 C1 C2 -179.5(3)
N1 C1 C2 C3 0.2(5)
N1 N2 C3 C2 0.3(5)
B1 N2 C3 C2 -178.1(4)
C1 C2 C3 N2 -0.3(5)
N4 N3 C4 C5 -0.6(5)
B1 N3 C4 C5 -170.6(4)
N3 C4 C5 C6 0.7(5)
N3 N4 C6 C5 0.3(5)
Ni1 N4 C6 C5 175.5(3)
C4 C5 C6 N4 -0.6(6)
N6 N5 C7 C8 -0.5(5)
B1 N5 C7 C8 172.8(5)
N5 C7 C8 C9 0.4(5)
N5 N6 C9 C8 -0.1(5)
Ni1 N6 C9 C8 -174.6(3)
C7 C8 C9 N6 -0.2(5)
C15 C10 C11 C12 -3.4(6)
Ni1 C10 C11 C12 177.0(3)
C10 C11 C12 C13 0.6(7)
C11 C12 C13 C14 2.4(7)
C12 C13 C14 C15 -2.6(7)
C11 C10 C15 C14 3.2(6)
Ni1 C10 C15 C14 -177.2(3)
C11 C10 C15 C16 -173.3(4)
Ni1 C10 C15 C16 6.3(5)
C13 C14 C15 C10 -0.2(6)
C13 C14 C15 C16 175.9(4)
C10 C15 C16 C21 2.0(5)
C14 C15 C16 C21 -174.2(4)
C10 C15 C16 C17 178.3(4)
C14 C15 C16 C17 2.1(7)
C21 C16 C17 C18 0.0(6)
C15 C16 C17 C18 -176.2(4)
C16 C17 C18 C19 3.6(7)
C17 C18 C19 C20 -4.0(8)
C18 C19 C20 C21 0.8(8)
C19 C20 C21 C16 2.9(7)
C19 C20 C21 Ni1 -174.1(4)
C17 C16 C21 C20 -3.3(7)
C15 C16 C21 C20 173.4(4)
C17 C16 C21 Ni1 174.1(3)
C15 C16 C21 Ni1 -9.3(5)
C7 N5 B1 N3 -113.4(5)
N6 N5 B1 N3 59.4(5)
C7 N5 B1 N2 131.4(5)
N6 N5 B1 N2 -55.8(5)
N4 N3 B1 N5 -57.9(5)
C4 N3 B1 N5 111.4(5)
N4 N3 B1 N2 57.2(5)
C4 N3 B1 N2 -133.5(5)
C3 N2 B1 N5 -122.9(5)
N1 N2 B1 N5 58.8(5)
C3 N2 B1 N3 122.2(5)
N1 N2 B1 N3 -56.2(5)
C10 Ni1 O1 C22 26.8(13)
C21 Ni1 O1 C22 110.1(13)
N4 Ni1 O1 C22 -154.6(13)
N6 Ni1 O1 C22 -69.4(13)
Ni1 O1 C22 O2 21(2)
Ni1 O1 C22 C23 177.6(6)
O1 C22 C23 F2 -172.4(10)
O2 C22 C23 F2 -14.6(16)
O1 C22 C23 F1 -41.0(14)
O2 C22 C23 F1 116.8(13)
O1 C22 C23 F3 73.2(13)
O2 C22 C23 F3 -129.0(14)
N1 Ni1 O1A C22A -147.5(19)
C10 Ni1 O1A C22A -92.0(19)
C21 Ni1 O1A C22A -9.3(19)
N4 Ni1 O1A C22A 86.6(19)
N6 Ni1 O1A C22A 171.2(19)
Ni1 O1A C22A O2A 56(3)
Ni1 O1A C22A C23A -176.2(13)
O1A C22A C23A F2A 108.5(18)
O2A C22A C23A F2A -120(2)
O1A C22A C23A F1A -26.6(19)
O2A C22A C23A F1A 105(2)
O1A C22A C23A F3A -141.6(16)
O2A C22A C23A F3A -10(2)
